data_7127240
loop_
_publ_author_name
'Zhang, Dong'
'Dong, Shunxi'
'He, Qianwen'
'Luo, Yao'
'Liu, Yun'
'Liu, Xiaohua'
'Feng, Xiaoming'

_publ_section_title
;
 Enantioselective dicarbofunctionalization of (<i>E</i>)-alkenyloxindoles
 with pyridinium salts by chiral Lewis acid/photo relay catalysis.
;
_journal_issue 84
_journal_name_full 'Chemical communications (Cambridge, England)'
_journal_page_first 12757
_journal_page_last 12760
_journal_paper_doi 10.1039/d0cc05621a
_journal_volume 56
_journal_year 2020
_chemical_absolute_configuration ad
_chemical_formula_sum 'C23 H17 Br Cl0 N2 O3'
_chemical_formula_weight 449.29
_space_group_crystal_system orthorhombic
_space_group_IT_number 19
_space_group_name_Hall 'P 2ac 2ab'
_space_group_name_H-M_alt 'P 21 21 21'
_atom_sites_solution_hydrogens geom
_audit_creation_method SHELXL-2016/6
_audit_update_record
;
2019-06-10 deposited with the CCDC.	2020-09-15 downloaded from the CCDC.
;
_cell_angle_alpha 90
_cell_angle_beta 90
_cell_angle_gamma 90
_cell_formula_units_Z 4
_cell_length_a 7.7448(13)
_cell_length_b 15.656(3)
_cell_length_c 18.122(4)
_cell_measurement_reflns_used 5659
_cell_measurement_temperature 235(2)
_cell_measurement_theta_max 27.43
_cell_measurement_theta_min 2.93
_cell_volume 2197.3(7)
_computing_cell_refinement 'Bruker SAINT'
_computing_data_collection 'Bruker APEX2'
_computing_data_reduction 'Bruker SAINT'
_computing_molecular_graphics 'Bruker SHELXTL'
_computing_publication_material 'Bruker SHELXTL'
_computing_structure_refinement 'SHELXL-2016/6 (Sheldrick, 2016)'
_computing_structure_solution 'SHELXT 2014/5 (Sheldrick, 2014)'
_diffrn_ambient_temperature 235(2)
_diffrn_measured_fraction_theta_full 0.993
_diffrn_measured_fraction_theta_max 0.991
_diffrn_measurement_device_type 'Bruker D8 Venture Photon II'
_diffrn_radiation_type MoK\a
_diffrn_radiation_wavelength 0.71073
_diffrn_reflns_av_R_equivalents 0.0677
_diffrn_reflns_av_unetI/netI 0.0749
_diffrn_reflns_Laue_measured_fraction_full 0.993
_diffrn_reflns_Laue_measured_fraction_max 0.991
_diffrn_reflns_limit_h_max 10
_diffrn_reflns_limit_h_min -10
_diffrn_reflns_limit_k_max 20
_diffrn_reflns_limit_k_min -20
_diffrn_reflns_limit_l_max 24
_diffrn_reflns_limit_l_min -24
_diffrn_reflns_number 23675
_diffrn_reflns_point_group_measured_fraction_full 0.993
_diffrn_reflns_point_group_measured_fraction_max 0.990
_diffrn_reflns_theta_full 25.242
_diffrn_reflns_theta_max 28.456
_diffrn_reflns_theta_min 2.248
_exptl_absorpt_coefficient_mu 1.895
_exptl_absorpt_correction_T_max 0.7457
_exptl_absorpt_correction_T_min 0.5818
_exptl_absorpt_correction_type multi-scan
_exptl_crystal_colour colourless
_exptl_crystal_density_diffrn 1.358
_exptl_crystal_description needle
_exptl_crystal_F_000 912
_refine_diff_density_max 0.463
_refine_diff_density_min -0.798
_refine_diff_density_rms 0.190
_refine_ls_abs_structure_details
;
 Flack x determined using 1278 quotients [(I+)-(I-)]/[(I+)+(I-)]
 (Parsons, Flack and Wagner, Acta Cryst. B69 (2013) 249-259).
;
_refine_ls_abs_structure_Flack 0.029(6)
_refine_ls_extinction_method none
_refine_ls_goodness_of_fit_ref 0.738
_refine_ls_hydrogen_treatment constr
_refine_ls_matrix_type full
_refine_ls_number_parameters 262
_refine_ls_number_reflns 5508
_refine_ls_number_restraints 0
_refine_ls_restrained_S_all 0.738
_refine_ls_R_factor_all 0.0764
_refine_ls_R_factor_gt 0.0465
_refine_ls_shift/su_max 0.000
_refine_ls_shift/su_mean 0.000
_refine_ls_structure_factor_coef Fsqd
_refine_ls_weighting_details 'w=1/[\s^2^(Fo^2^)+(0.1693P)^2^] where P=(Fo^2^+2Fc^2^)/3'
_refine_ls_weighting_scheme calc
_refine_ls_wR_factor_gt 0.1395
_refine_ls_wR_factor_ref 0.1792
_reflns_Friedel_coverage 0.763
_reflns_Friedel_fraction_full 0.992
_reflns_Friedel_fraction_max 0.990
_reflns_number_gt 3763
_reflns_number_total 5508
_reflns_threshold_expression 'I > 2\s(I)'
_cod_data_source_file d0cc05621a2.cif
_cod_data_source_block mo_zd_20190610_2_0m_a_sq
_cod_depositor_comments 'Adding full bibliography for 7127240--7127244.cif.'
_cod_original_cell_volume 2197.4(7)
_cod_database_code 7127240
_shelx_shelxl_version_number 2016/6
_shelx_space_group_comment
;
The symmetry employed for this shelxl refinement is uniquely defined
by the following loop, which should always be used as a source of
symmetry information in preference to the above space-group names.
They are only intended as comments.
;

loop_
_space_group_symop_operation_xyz
'x, y, z'
'-x+1/2, -y, z+1/2'
'-x, y+1/2, -z+1/2'
'x+1/2, -y+1/2, -z'

loop_
_atom_site_label
_atom_site_type_symbol
_atom_site_fract_x
_atom_site_fract_y
_atom_site_fract_z
_atom_site_U_iso_or_equiv
_atom_site_adp_type
_atom_site_occupancy
_atom_site_site_symmetry_order
_atom_site_calc_flag
_atom_site_refinement_flags_posn
_atom_site_refinement_flags_adp
_atom_site_refinement_flags_occupancy
_atom_site_disorder_assembly
_atom_site_disorder_group
Br1 Br 0.52644(10) 0.67436(4) 0.79264(4) 0.0626(3) Uani 1 1 d . . . . .
N1 N 0.1143(7) 0.5654(3) 0.6832(3) 0.0458(11) Uani 1 1 d . . . . .
O1 O -0.0038(5) 0.3789(2) 0.6550(2) 0.0469(9) Uani 1 1 d . . . . .
C1 C 0.1176(10) 0.1307(4) 0.5899(4) 0.0619(18) Uani 1 1 d . . . . .
H1 H 0.102042 0.085187 0.623143 0.074 Uiso 1 1 calc R U . . .
C2 C 0.1607(9) 0.1137(5) 0.5159(5) 0.067(2) Uani 1 1 d . . . . .
H2 H 0.175672 0.057371 0.499247 0.081 Uiso 1 1 calc R U . . .
O2 O 0.0088(5) 0.4155(3) 0.7735(2) 0.0491(9) Uani 1 1 d . . . . .
N2 N 0.6519(7) 0.4610(3) 0.7595(3) 0.0451(11) Uani 1 1 d . . . . .
H2A H 0.758979 0.446528 0.752189 0.054 Uiso 1 1 calc R U . . .
C3 C 0.0983(9) 0.2136(4) 0.6139(4) 0.0507(14) Uani 1 1 d . . . . .
H3 H 0.070014 0.224039 0.663512 0.061 Uiso 1 1 calc R U . . .
O3 O 0.5948(6) 0.5183(3) 0.6448(2) 0.0497(10) Uani 1 1 d . . . . .
C4 C 0.1802(9) 0.1817(5) 0.4687(4) 0.067(2) Uani 1 1 d . . . . .
H4 H 0.205931 0.171427 0.418752 0.080 Uiso 1 1 calc R U . . .
C5 C 0.1626(9) 0.2652(5) 0.4932(4) 0.0537(15) Uani 1 1 d . . . . .
H5 H 0.179694 0.310716 0.460184 0.064 Uiso 1 1 calc R U . . .
C6 C 0.1199(7) 0.2819(4) 0.5661(3) 0.0405(12) Uani 1 1 d . . . . .
C7 C 0.1080(8) 0.3737(4) 0.5918(3) 0.0446(12) Uani 1 1 d . . . . .
H7 H 0.057632 0.408453 0.551535 0.053 Uiso 1 1 calc R U . . .
C8 C 0.2800(8) 0.4128(4) 0.6139(3) 0.0452(12) Uani 1 1 d . . . . .
H8A H 0.293088 0.470120 0.592976 0.054 Uiso 1 1 calc R U . . .
H8B H 0.376374 0.377068 0.597210 0.054 Uiso 1 1 calc R U . . .
C9 C 0.2727(7) 0.4163(3) 0.6977(3) 0.0385(11) Uani 1 1 d . . . . .
H9 H 0.330771 0.364101 0.716117 0.046 Uiso 1 1 calc R U . . .
C10 C 0.0821(7) 0.4065(3) 0.7150(3) 0.0402(11) Uani 1 1 d . . . . .
C11 C 0.2631(7) 0.5756(3) 0.7193(3) 0.0374(10) Uani 1 1 d . . . . .
C12 C 0.3206(9) 0.6579(4) 0.7389(4) 0.0488(13) Uani 1 1 d . . . . .
C13 C 0.2226(10) 0.7282(4) 0.7193(4) 0.0558(16) Uani 1 1 d . . . . .
H13 H 0.260543 0.783594 0.731117 0.067 Uiso 1 1 calc R U . . .
C14 C 0.0688(11) 0.7165(4) 0.6824(4) 0.0588(17) Uani 1 1 d . . . . .
H14 H 0.000673 0.763569 0.668620 0.071 Uiso 1 1 calc R U . . .
C15 C 0.0166(10) 0.6342(4) 0.6661(3) 0.0536(15) Uani 1 1 d . . . . .
H15 H -0.089891 0.625789 0.642281 0.064 Uiso 1 1 calc R U . . .
C16 C 0.3601(7) 0.4933(3) 0.7368(3) 0.0377(11) Uani 1 1 d . . . . .
C17 C 0.5478(7) 0.4946(3) 0.7069(3) 0.0399(11) Uani 1 1 d . . . . .
C18 C 0.3921(8) 0.4749(4) 0.8178(3) 0.0410(12) Uani 1 1 d . . . . .
C19 C 0.2854(10) 0.4738(4) 0.8799(3) 0.0536(15) Uani 1 1 d . . . . .
H19 H 0.168284 0.488927 0.875885 0.064 Uiso 1 1 calc R U . . .
C20 C 0.3539(13) 0.4501(5) 0.9473(4) 0.071(2) Uani 1 1 d . . . . .
H20 H 0.282299 0.448988 0.989167 0.085 Uiso 1 1 calc R U . . .
C21 C 0.5234(13) 0.4285(5) 0.9540(4) 0.070(2) Uani 1 1 d . . . . .
H21 H 0.566354 0.412921 1.000596 0.085 Uiso 1 1 calc R U . . .
C22 C 0.6345(12) 0.4287(4) 0.8941(4) 0.0646(19) Uani 1 1 d . . . . .
H22 H 0.751322 0.413384 0.898872 0.078 Uiso 1 1 calc R U . . .
C23 C 0.5658(8) 0.4523(3) 0.8273(3) 0.0427(12) Uani 1 1 d . . . . .

loop_
_atom_site_aniso_label
_atom_site_aniso_U_11
_atom_site_aniso_U_22
_atom_site_aniso_U_33
_atom_site_aniso_U_23
_atom_site_aniso_U_13
_atom_site_aniso_U_12
Br1 0.0611(4) 0.0393(3) 0.0873(5) -0.0139(3) -0.0106(3) -0.0078(3)
N1 0.049(3) 0.037(2) 0.052(3) -0.0051(19) -0.005(2) 0.005(2)
O1 0.038(2) 0.043(2) 0.060(2) -0.0202(17) 0.0025(17) -0.0030(17)
C1 0.067(4) 0.038(3) 0.081(5) -0.007(3) -0.010(4) 0.009(3)
C2 0.043(3) 0.055(4) 0.104(6) -0.034(4) -0.023(4) 0.013(3)
O2 0.044(2) 0.049(2) 0.055(2) -0.0091(17) 0.0097(18) -0.0028(19)
N2 0.043(2) 0.039(3) 0.053(3) 0.002(2) -0.001(2) 0.007(2)
C3 0.051(3) 0.048(3) 0.053(3) -0.006(3) -0.006(3) -0.001(3)
O3 0.053(2) 0.051(2) 0.045(2) -0.0002(17) 0.0042(19) -0.005(2)
C4 0.046(3) 0.079(5) 0.075(4) -0.042(4) -0.005(3) 0.007(4)
C5 0.054(3) 0.060(4) 0.048(3) -0.013(3) -0.002(3) 0.002(3)
C6 0.033(2) 0.038(3) 0.050(3) -0.014(2) -0.005(2) 0.002(2)
C7 0.045(3) 0.044(3) 0.045(3) -0.007(2) -0.002(2) 0.004(3)
C8 0.050(3) 0.037(3) 0.048(3) -0.011(2) 0.003(2) -0.003(3)
C9 0.039(2) 0.023(2) 0.053(3) -0.004(2) 0.005(2) -0.0002(19)
C10 0.040(2) 0.027(2) 0.053(3) -0.009(2) 0.004(2) 0.0027(19)
C11 0.047(3) 0.026(2) 0.040(3) -0.0072(18) 0.003(2) 0.003(2)
C12 0.057(3) 0.029(3) 0.060(3) -0.003(2) 0.007(3) 0.002(2)
C13 0.075(4) 0.028(3) 0.065(4) -0.006(3) 0.001(3) 0.000(3)
C14 0.076(5) 0.037(3) 0.064(4) 0.004(3) 0.001(3) 0.017(3)
C15 0.062(4) 0.042(3) 0.056(3) -0.011(2) -0.006(3) 0.016(3)
C16 0.044(3) 0.028(2) 0.041(3) -0.0030(19) 0.003(2) 0.002(2)
C17 0.040(2) 0.035(2) 0.045(3) -0.003(2) 0.006(3) -0.003(2)
C18 0.051(3) 0.031(3) 0.041(3) -0.005(2) 0.004(2) -0.004(2)
C19 0.072(4) 0.047(3) 0.042(3) -0.009(3) 0.011(3) -0.005(3)
C20 0.098(6) 0.075(5) 0.040(3) -0.009(3) 0.008(4) -0.011(5)
C21 0.111(7) 0.053(4) 0.047(3) 0.007(3) -0.008(4) -0.012(5)
C22 0.088(5) 0.046(4) 0.059(4) 0.003(3) -0.022(4) -0.003(4)
C23 0.056(3) 0.027(2) 0.045(3) -0.001(2) -0.009(2) 0.001(2)

loop_
_atom_type_symbol
_atom_type_description
_atom_type_scat_dispersion_real
_atom_type_scat_dispersion_imag
_atom_type_scat_source
C C 0.0033 0.0016 'International Tables Vol C Tables 4.2.6.8 and 6.1.1.4'
H H 0.0000 0.0000 'International Tables Vol C Tables 4.2.6.8 and 6.1.1.4'
Br Br -0.2901 2.4595 'International Tables Vol C Tables 4.2.6.8 and 6.1.1.4'
Cl Cl 0.1484 0.1585 'International Tables Vol C Tables 4.2.6.8 and 6.1.1.4'
N N 0.0061 0.0033 'International Tables Vol C Tables 4.2.6.8 and 6.1.1.4'
O O 0.0106 0.0060 'International Tables Vol C Tables 4.2.6.8 and 6.1.1.4'

loop_
_geom_angle_atom_site_label_1
_geom_angle_atom_site_label_2
_geom_angle_atom_site_label_3
_geom_angle
_geom_angle_site_symmetry_1
_geom_angle_site_symmetry_3
_geom_angle_publ_flag
C11 N1 C15 120.0(5) . . ?
C10 O1 C7 111.3(4) . . ?
C3 C1 C2 120.3(7) . . ?
C3 C1 H1 119.9 . . ?
C2 C1 H1 119.9 . . ?
C4 C2 C1 118.3(6) . . ?
C4 C2 H2 120.8 . . ?
C1 C2 H2 120.8 . . ?
C17 N2 C23 111.8(5) . . ?
C17 N2 H2A 124.1 . . ?
C23 N2 H2A 124.1 . . ?
C1 C3 C6 121.2(6) . . ?
C1 C3 H3 119.4 . . ?
C6 C3 H3 119.4 . . ?
C2 C4 C5 121.3(7) . . ?
C2 C4 H4 119.4 . . ?
C5 C4 H4 119.4 . . ?
C6 C5 C4 120.4(7) . . ?
C6 C5 H5 119.8 . . ?
C4 C5 H5 119.8 . . ?
C3 C6 C5 118.6(6) . . ?
C3 C6 C7 122.2(5) . . ?
C5 C6 C7 119.1(6) . . ?
O1 C7 C6 109.6(5) . . ?
O1 C7 C8 107.2(4) . . ?
C6 C7 C8 114.2(5) . . ?
O1 C7 H7 108.6 . . ?
C6 C7 H7 108.6 . . ?
C8 C7 H7 108.6 . . ?
C7 C8 C9 104.2(5) . . ?
C7 C8 H8A 110.9 . . ?
C9 C8 H8A 110.9 . . ?
C7 C8 H8B 110.9 . . ?
C9 C8 H8B 110.9 . . ?
H8A C8 H8B 108.9 . . ?
C10 C9 C8 103.8(5) . . ?
C10 C9 C16 114.1(4) . . ?
C8 C9 C16 117.9(5) . . ?
C10 C9 H9 106.8 . . ?
C8 C9 H9 106.8 . . ?
C16 C9 H9 106.8 . . ?
O2 C10 O1 120.9(5) . . ?
O2 C10 C9 128.7(5) . . ?
O1 C10 C9 110.3(4) . . ?
N1 C11 C12 120.3(5) . . ?
N1 C11 C16 115.2(5) . . ?
C12 C11 C16 124.4(5) . . ?
C13 C12 C11 119.3(6) . . ?
C13 C12 Br1 119.2(5) . . ?
C11 C12 Br1 121.4(4) . . ?
C14 C13 C12 119.5(6) . . ?
C14 C13 H13 120.2 . . ?
C12 C13 H13 120.2 . . ?
C13 C14 C15 118.7(6) . . ?
C13 C14 H14 120.6 . . ?
C15 C14 H14 120.6 . . ?
N1 C15 C14 122.0(6) . . ?
N1 C15 H15 119.0 . . ?
C14 C15 H15 119.0 . . ?
C18 C16 C11 116.2(4) . . ?
C18 C16 C17 100.8(5) . . ?
C11 C16 C17 112.2(4) . . ?
C18 C16 C9 111.5(5) . . ?
C11 C16 C9 110.3(4) . . ?
C17 C16 C9 105.0(4) . . ?
O3 C17 N2 125.5(5) . . ?
O3 C17 C16 126.6(5) . . ?
N2 C17 C16 107.8(4) . . ?
C19 C18 C23 117.8(6) . . ?
C19 C18 C16 133.3(6) . . ?
C23 C18 C16 108.9(5) . . ?
C20 C19 C18 119.2(8) . . ?
C20 C19 H19 120.4 . . ?
C18 C19 H19 120.4 . . ?
C21 C20 C19 121.0(7) . . ?
C21 C20 H20 119.5 . . ?
C19 C20 H20 119.5 . . ?
C20 C21 C22 121.9(7) . . ?
C20 C21 H21 119.0 . . ?
C22 C21 H21 119.0 . . ?
C23 C22 C21 116.8(8) . . ?
C23 C22 H22 121.6 . . ?
C21 C22 H22 121.6 . . ?
C22 C23 C18 123.3(7) . . ?
C22 C23 N2 127.8(7) . . ?
C18 C23 N2 108.9(5) . . ?

loop_
_geom_bond_atom_site_label_1
_geom_bond_atom_site_label_2
_geom_bond_distance
_geom_bond_site_symmetry_2
_geom_bond_publ_flag
Br1 C12 1.886(7) . ?
N1 C11 1.335(8) . ?
N1 C15 1.353(8) . ?
O1 C10 1.346(7) . ?
O1 C7 1.438(7) . ?
C1 C3 1.377(9) . ?
C1 C2 1.407(11) . ?
C1 H1 0.9400 . ?
C2 C4 1.375(12) . ?
C2 H2 0.9400 . ?
O2 C10 1.211(7) . ?
N2 C17 1.355(7) . ?
N2 C23 1.405(8) . ?
N2 H2A 0.8700 . ?
C3 C6 1.386(9) . ?
C3 H3 0.9400 . ?
O3 C17 1.239(7) . ?
C4 C5 1.387(10) . ?
C4 H4 0.9400 . ?
C5 C6 1.387(9) . ?
C5 H5 0.9400 . ?
C6 C7 1.514(8) . ?
C7 C8 1.520(8) . ?
C7 H7 0.9900 . ?
C8 C9 1.522(8) . ?
C8 H8A 0.9800 . ?
C8 H8B 0.9800 . ?
C9 C10 1.517(7) . ?
C9 C16 1.553(7) . ?
C9 H9 0.9900 . ?
C11 C12 1.410(8) . ?
C11 C16 1.525(7) . ?
C12 C13 1.383(9) . ?
C13 C14 1.378(11) . ?
C13 H13 0.9400 . ?
C14 C15 1.383(9) . ?
C14 H14 0.9400 . ?
C15 H15 0.9400 . ?
C16 C18 1.516(8) . ?
C16 C17 1.552(7) . ?
C18 C19 1.396(9) . ?
C18 C23 1.401(9) . ?
C19 C20 1.382(10) . ?
C19 H19 0.9400 . ?
C20 C21 1.362(13) . ?
C20 H20 0.9400 . ?
C21 C22 1.385(12) . ?
C21 H21 0.9400 . ?
C22 C23 1.372(9) . ?
C22 H22 0.9400 . ?
